data_1565811
loop_
_publ_author_name
'Han, Ye-Min'
'Cheng, Wei-Wei'
'Cao, Jia-Peng'
'Yang, Mu-Xiu'
'Hong, Ya-Lin'
'Kang, Run-Kun'
'Xu, Yan'

_publ_section_title
;
 Two isolated Zn-\e-Keggin decorated by pyridine-imidazole with excellent
 electrocatalytic and third-order NLO properties
;
_journal_name_full 'Inorganica Chimica Acta'
_journal_page_first 119169
_journal_paper_doi 10.1016/j.ica.2019.119169
_journal_volume 498
_journal_year 2019
_chemical_formula_sum 'C80 H128 Mo24 N20 O87 P2 Zn8'
_chemical_formula_weight 5649.48
_space_group_crystal_system monoclinic
_space_group_IT_number 12
_space_group_name_Hall '-C 2y'
_space_group_name_H-M_alt 'C 1 2/m 1'
_atom_sites_solution_hydrogens mixed
_audit_creation_method SHELXL-2018/3
_cell_angle_alpha 90
_cell_angle_beta 104.692(3)
_cell_angle_gamma 90
_cell_formula_units_Z 2
_cell_length_a 19.079(3)
_cell_length_b 23.138(3)
_cell_length_c 17.725(3)
_cell_measurement_reflns_used 9976
_cell_measurement_temperature 296(2)
_cell_measurement_theta_max 26.56
_cell_measurement_theta_min 2.20
_cell_volume 7569(2)
_computing_cell_refinement 'SAINT (Bruker, 2005)'
_computing_data_collection 'APEX2 (Bruker, 2005)'
_computing_data_reduction SAINT
_computing_molecular_graphics SHELXTL
_computing_publication_material SHELXTL
_computing_structure_refinement 'SHELXL-2018/3 (Sheldrick, 2018)'
_computing_structure_solution 'SHELXL-2018/3 (Sheldrick, 2018)'
_diffrn_ambient_temperature 296(2)
_diffrn_measured_fraction_theta_full 0.998
_diffrn_measured_fraction_theta_max 0.995
_diffrn_measurement_device_type 'Bruker Apex2 CCD'
_diffrn_measurement_method '\w scans'
_diffrn_radiation_type MoK\a
_diffrn_radiation_wavelength 0.71073
_diffrn_reflns_av_R_equivalents 0.0776
_diffrn_reflns_av_unetI/netI 0.0522
_diffrn_reflns_Laue_measured_fraction_full 0.998
_diffrn_reflns_Laue_measured_fraction_max 0.995
_diffrn_reflns_limit_h_max 22
_diffrn_reflns_limit_h_min -23
_diffrn_reflns_limit_k_max 28
_diffrn_reflns_limit_k_min -27
_diffrn_reflns_limit_l_max 21
_diffrn_reflns_limit_l_min -20
_diffrn_reflns_number 26962
_diffrn_reflns_point_group_measured_fraction_full 0.998
_diffrn_reflns_point_group_measured_fraction_max 0.995
_diffrn_reflns_theta_full 25.242
_diffrn_reflns_theta_max 25.500
_diffrn_reflns_theta_min 1.411
_exptl_absorpt_coefficient_mu 3.274
_exptl_absorpt_correction_T_max 0.695
_exptl_absorpt_correction_T_min 0.657
_exptl_absorpt_correction_type multi-scan
_exptl_absorpt_process_details '(SADABS; Sheldrick, 2003)'
_exptl_crystal_colour Black
_exptl_crystal_density_diffrn 2.479
_exptl_crystal_description Block
_exptl_crystal_F_000 5444
_exptl_crystal_size_max 0.140
_exptl_crystal_size_mid 0.130
_exptl_crystal_size_min 0.120
_refine_diff_density_max 1.644
_refine_diff_density_min -1.091
_refine_diff_density_rms 0.180
_refine_ls_extinction_coef .
_refine_ls_extinction_method none
_refine_ls_goodness_of_fit_ref 1.044
_refine_ls_hydrogen_treatment constr
_refine_ls_matrix_type full
_refine_ls_number_parameters 548
_refine_ls_number_reflns 7212
_refine_ls_number_restraints 115
_refine_ls_restrained_S_all 1.060
_refine_ls_R_factor_all 0.0626
_refine_ls_R_factor_gt 0.0469
_refine_ls_shift/su_max 0.002
_refine_ls_shift/su_mean 0.000
_refine_ls_structure_factor_coef Fsqd
_refine_ls_weighting_details 'w=1/[\s^2^(Fo^2^)+(0.0648P)^2^+76.6425P] where P=(Fo^2^+2Fc^2^)/3'
_refine_ls_weighting_scheme calc
_refine_ls_wR_factor_gt 0.1231
_refine_ls_wR_factor_ref 0.1321
_reflns_Friedel_coverage 0.000
_reflns_Friedel_fraction_full .
_reflns_Friedel_fraction_max .
_reflns_number_gt 5797
_reflns_number_total 7212
_reflns_threshold_expression 'I > 2\s(I)'
_cod_data_source_file 1.cif
_cod_data_source_block a01_sq
_cod_original_sg_symbol_H-M 'C 2/m'
_cod_database_code 1565811
_shelx_shelxl_version_number 2018/3
_shelx_space_group_comment
;
The symmetry employed for this shelxl refinement is uniquely defined
by the following loop, which should always be used as a source of
symmetry information in preference to the above space-group names.
They are only intended as comments.
;
_shelx_estimated_absorpt_t_min 0.657
_shelx_estimated_absorpt_t_max 0.695

loop_
_space_group_symop_operation_xyz
'x, y, z'
'-x, y, -z'
'x+1/2, y+1/2, z'
'-x+1/2, y+1/2, -z'
'-x, -y, -z'
'x, -y, z'
'-x+1/2, -y+1/2, -z'
'x+1/2, -y+1/2, z'

loop_
_atom_site_label
_atom_site_type_symbol
_atom_site_fract_x
_atom_site_fract_y
_atom_site_fract_z
_atom_site_U_iso_or_equiv
_atom_site_adp_type
_atom_site_occupancy
_atom_site_site_symmetry_order
_atom_site_calc_flag
_atom_site_refinement_flags_posn
_atom_site_refinement_flags_adp
_atom_site_refinement_flags_occupancy
_atom_site_disorder_assembly
_atom_site_disorder_group
Mo1 Mo 0.09901(3) 0.36580(2) 0.13517(4) 0.02951(16) Uani 1 1 d . . . . .
Mo2 Mo 0.12871(3) 0.42421(2) 0.01934(4) 0.02743(16) Uani 1 1 d . . . . .
Mo3 Mo 0.05150(3) 0.43071(3) 0.28870(4) 0.03231(17) Uani 1 1 d . . . . .
Mo4 Mo 0.28524(5) 0.500000 0.03258(6) 0.0333(2) Uani 1 2 d S T P . .
Mo5 Mo 0.21901(3) 0.36564(3) 0.31913(4) 0.03487(17) Uani 1 1 d . . . . .
Mo6 Mo 0.34286(3) 0.42190(3) 0.34308(4) 0.03633(18) Uani 1 1 d . . . . .
Mo7 Mo 0.39492(5) 0.500000 0.20138(6) 0.0362(2) Uani 1 2 d S T P . .
Zn1 Zn -0.00149(6) 0.500000 -0.10640(7) 0.0282(3) Uani 1 2 d S T P . .
Zn2 Zn 0.20146(7) 0.500000 0.40786(8) 0.0378(3) Uani 1 2 d S T P . .
Zn3 Zn 0.29199(4) 0.37533(3) 0.14827(5) 0.0343(2) Uani 1 1 d . . . . .
P1 P 0.19725(13) 0.500000 0.20275(15) 0.0268(5) Uani 1 2 d S T P . .
O1 O 0.0141(3) 0.500000 0.2193(4) 0.0329(15) Uani 1 2 d DS T P . .
O2 O 0.0557(2) 0.43477(19) 0.0772(3) 0.0273(10) Uani 1 1 d . . . . .
O3 O 0.1893(3) 0.500000 0.1131(4) 0.0279(14) Uani 1 2 d S T P . .
O4 O 0.2925(3) 0.3709(2) 0.2581(3) 0.0347(11) Uani 1 1 d . . . . .
O5 O 0.1884(2) 0.37364(19) 0.1000(3) 0.0327(11) Uani 1 1 d . . . . .
O6 O 0.0953(3) 0.500000 -0.0344(4) 0.0269(14) Uani 1 2 d S T P . .
O7 O 0.1006(4) 0.500000 0.3465(4) 0.0370(16) Uani 1 2 d S T P . .
O8 O 0.2563(3) 0.4352(2) 0.3813(3) 0.0381(12) Uani 1 1 d . . . . .
O9 O 0.0564(3) 0.3090(2) 0.0848(3) 0.0390(12) Uani 1 1 d . . . . .
O10 O 0.3326(3) 0.4485(2) 0.1215(3) 0.0351(11) Uani 1 1 d . . . . .
O11 O 0.0915(3) 0.3789(2) -0.0541(3) 0.0357(11) Uani 1 1 d . . . . .
O12 O -0.0177(3) 0.4192(2) 0.3298(3) 0.0437(13) Uani 1 1 d . . . . .
O13 O 0.1613(2) 0.4451(2) 0.2249(3) 0.0319(11) Uani 1 1 d . . . . .
O14 O 0.0309(3) 0.3857(2) 0.2025(3) 0.0336(11) Uani 1 1 d . . . . .
O15 O 0.2244(3) 0.4411(2) -0.0063(3) 0.0349(11) Uani 1 1 d . . . . .
O16 O 0.2788(4) 0.500000 0.2482(4) 0.0348(16) Uani 1 2 d S T P . .
O17 O 0.1252(3) 0.3874(2) 0.3466(3) 0.0393(12) Uani 1 1 d . . . . .
O18 O 0.3800(4) 0.500000 0.3926(5) 0.0431(18) Uani 1 2 d S T P . .
O19 O 0.1571(3) 0.3285(2) 0.2288(3) 0.0387(12) Uani 1 1 d . . . . .
O20 O 0.3468(4) 0.500000 -0.0213(5) 0.047(2) Uani 1 2 d S T P . .
O21 O 0.4051(3) 0.4403(2) 0.2702(3) 0.0398(12) Uani 1 1 d . . . . .
O22 O 0.4731(4) 0.500000 0.1733(5) 0.049(2) Uani 1 2 d S T P . .
O23 O 0.3973(3) 0.3791(2) 0.4082(4) 0.0487(14) Uani 1 1 d . . . . .
O24 O 0.2452(3) 0.3101(2) 0.3805(4) 0.0494(14) Uani 1 1 d . . . . .
N6 N 0.1974(5) 0.500000 0.5184(6) 0.045(2) Uani 1 2 d S T P . .
N1 N 0.3544(3) 0.3177(3) 0.1132(4) 0.0408(15) Uani 1 1 d . . . . .
N2 N 0.4138(4) 0.2430(3) 0.0894(5) 0.056(2) Uani 1 1 d . . . . .
H2B H 0.426052 0.207745 0.084370 0.068 Uiso 1 1 calc R U . . .
C11 C 0.2503(6) 0.500000 0.5829(7) 0.042(3) Uani 1 2 d S T P . .
C12 C 0.3276(6) 0.500000 0.5867(7) 0.044(2) Uani 1 2 d DS TU P . .
C6 C 0.3541(5) 0.2603(3) 0.1095(5) 0.045(2) Uani 1 1 d . . . . .
N5 N 0.2210(7) 0.500000 0.6422(6) 0.066(3) Uani 1 2 d S T P . .
H5A H 0.245066 0.500000 0.690314 0.079 Uiso 1 2 calc DR U P . .
C8 C 0.4153(5) 0.3359(4) 0.0935(6) 0.054(2) Uani 1 1 d . . . . .
H8A H 0.429529 0.374188 0.090984 0.065 Uiso 1 1 calc R U . . .
C7 C 0.4513(5) 0.2897(4) 0.0784(6) 0.056(2) Uani 1 1 d . . . . .
H7A H 0.494400 0.289887 0.063079 0.067 Uiso 1 1 calc R U . . .
C14 C 0.1327(7) 0.500000 0.5412(9) 0.060(4) Uani 1 2 d S T P . .
H14A H 0.086471 0.500000 0.507617 0.071 Uiso 1 2 calc R U P . .
C5 C 0.2995(6) 0.2206(3) 0.1265(6) 0.056(2) Uani 1 1 d D U . . .
C13 C 0.1472(8) 0.500000 0.6175(9) 0.073(5) Uani 1 2 d S T P . .
H13A H 0.114321 0.500000 0.648263 0.088 Uiso 1 2 calc R U P . .
N7 N 0.000000 0.7167(4) -0.500000 0.055(3) Uani 1 2 d S T P . .
C4A C 0.0003(6) 0.7566(4) -0.5687(6) 0.067(3) Uani 1 1 d . . . . .
H4AA H -0.041841 0.781586 -0.577401 0.081 Uiso 1 1 calc R U . . .
H4AB H 0.042891 0.781135 -0.554290 0.081 Uiso 1 1 calc R U . . .
C4B C 0.0655(6) 0.6774(4) -0.4822(8) 0.075(3) Uani 1 1 d . . . . .
H4BA H 0.059741 0.649453 -0.524074 0.090 Uiso 1 1 calc R U . . .
H4BB H 0.066211 0.656217 -0.434802 0.090 Uiso 1 1 calc R U . . .
C3B C 0.1395(6) 0.7073(5) -0.4719(9) 0.094(4) Uani 1 1 d . . . . .
H3BA H 0.142288 0.723309 -0.521602 0.113 Uiso 1 1 calc R U . . .
H3BB H 0.142782 0.739172 -0.435543 0.113 Uiso 1 1 calc R U . . .
C9 C 0.3604(7) 0.4541(6) 0.5620(10) 0.049(3) Uani 0.5 1 d D U P . .
H9A H 0.333206 0.419194 0.547479 0.059 Uiso 0.5 1 d R U P . .
C9A C 0.3680(12) 0.5425(10) 0.6198(13) 0.067(4) Uiso 0.5 1 d . U P . .
H9AA H 0.347004 0.571289 0.646303 0.080 Uiso 0.5 1 d R U P . .
C10 C 0.4747(6) 0.500000 0.5926(7) 0.045(2) Uani 1 2 d DS TU P . .
H10A H 0.519537 0.506710 0.578806 0.054 Uiso 0.5 1 d R U P . .
C15 C 0.4453(13) 0.5430(10) 0.6170(14) 0.072(4) Uiso 0.5 1 d . U P . .
H15A H 0.474821 0.570278 0.652013 0.087 Uiso 0.5 1 d R U P . .
N4 N 0.4326(6) 0.4534(5) 0.5642(9) 0.057(3) Uani 0.5 1 d D U P . .
N3 N 0.2327(7) 0.2354(6) 0.1139(9) 0.125(4) Uani 1 1 d . U . . .
C3A C 0.0001(8) 0.7268(5) -0.6449(8) 0.093(4) Uani 1 1 d . . . . .
H3AA H -0.043652 0.703829 -0.662084 0.112 Uiso 1 1 calc R U . . .
H3AB H 0.041410 0.701058 -0.637332 0.112 Uiso 1 1 calc R U . . .
C1 C 0.3219(8) 0.1672(4) 0.1587(8) 0.101(5) Uani 1 1 d D . . . .
H1A H 0.370612 0.157026 0.171021 0.121 Uiso 1 1 calc R U . . .
C2B C 0.2026(7) 0.6678(7) -0.4426(8) 0.095(4) Uani 1 1 d . . . . .
H2BA H 0.193928 0.631211 -0.470164 0.114 Uiso 1 1 calc R U . . .
H2BB H 0.246056 0.684851 -0.451991 0.114 Uiso 1 1 calc R U . . .
C3 C 0.1956(9) 0.1461(7) 0.1508(9) 0.101(4) Uani 1 1 d . U . . .
H3A H 0.160429 0.118705 0.152709 0.121 Uiso 1 1 calc R U . . .
C4 C 0.1785(10) 0.1927(9) 0.1314(11) 0.129(6) Uani 1 1 d . U . . .
H4A H 0.130851 0.204248 0.126439 0.155 Uiso 1 1 calc R U . . .
C2 C 0.2710(9) 0.1298(6) 0.1719(9) 0.114(5) Uani 1 1 d D U . . .
H2A H 0.284898 0.093968 0.194576 0.137 Uiso 1 1 calc R U . . .
C1B C 0.2123(11) 0.6584(9) -0.3621(10) 0.148(7) Uani 1 1 d . . . . .
H1BA H 0.252815 0.633044 -0.343263 0.223 Uiso 1 1 calc R U . . .
H1BB H 0.221390 0.694649 -0.334978 0.223 Uiso 1 1 calc R U . . .
H1BC H 0.169401 0.641154 -0.353102 0.223 Uiso 1 1 calc R U . . .
C2A C 0.0034(11) 0.7715(9) -0.7066(10) 0.132(6) Uani 1 1 d . . . . .
H2AA H -0.006310 0.752473 -0.756937 0.158 Uiso 1 1 calc R U . . .
H2AB H -0.034727 0.799691 -0.708797 0.158 Uiso 1 1 calc R U . . .
C1A C 0.0715(13) 0.8015(10) -0.6936(12) 0.162(9) Uani 1 1 d . . . . .
H1AA H 0.069354 0.828896 -0.734825 0.244 Uiso 1 1 calc R U . . .
H1AB H 0.081120 0.821463 -0.644559 0.244 Uiso 1 1 calc R U . . .
H1AC H 0.109580 0.774176 -0.692770 0.244 Uiso 1 1 calc R U . . .
O1W O -0.1490(7) 0.500000 0.1816(9) 0.134(6) Uani 1 2 d DS TU P . .
H1WA H -0.117071 0.516900 0.157957 0.200 Uiso 0.5 1 d DR U P . .
H1WB H -0.114771 0.482130 0.219457 0.200 Uiso 0.5 1 d DR U P . .
O2W O 0.3018(14) 0.500000 0.7956(9) 0.228(11) Uani 1 2 d DS TU P . .
H2WA H 0.322115 0.466985 0.798644 0.342 Uiso 0.5 1 d DR U P . .
H2WB H 0.267630 0.500000 0.818254 0.342 Uiso 1 2 d DR U P . .
O3W O 0.0734(12) 0.0796(9) 0.1316(16) 0.150(9) Uani 0.5 1 d D U P A 1
H3WA H 0.036296 0.062766 0.100386 0.225 Uiso 0.5 1 d DR U P A 1
H3WB H 0.075456 0.065046 0.177547 0.225 Uiso 0.5 1 d DR U P A 1
O4W O 0.0512(17) 0.000000 0.076(2) 0.141(11) Uani 0.5 2 d DS TU P B 2
H4WA H 0.039285 0.000000 0.118339 0.211 Uiso 0.5 2 d DR U P B 2
H4WB H 0.024355 0.022800 0.042629 0.211 Uiso 0.25 1 d DR U P B 2

loop_
_atom_site_aniso_label
_atom_site_aniso_U_11
_atom_site_aniso_U_22
_atom_site_aniso_U_33
_atom_site_aniso_U_23
_atom_site_aniso_U_13
_atom_site_aniso_U_12
Mo1 0.0222(3) 0.0161(3) 0.0532(4) 0.0019(2) 0.0153(3) -0.0011(2)
Mo2 0.0221(3) 0.0152(3) 0.0492(4) -0.0011(2) 0.0168(3) 0.0011(2)
Mo3 0.0241(3) 0.0281(3) 0.0485(4) 0.0046(3) 0.0161(3) -0.0002(2)
Mo4 0.0239(4) 0.0224(4) 0.0609(6) 0.000 0.0238(4) 0.000
Mo5 0.0267(3) 0.0251(3) 0.0546(4) 0.0076(3) 0.0136(3) 0.0027(2)
Mo6 0.0237(3) 0.0271(3) 0.0587(4) 0.0029(3) 0.0114(3) 0.0023(2)
Mo7 0.0205(4) 0.0240(4) 0.0691(6) 0.000 0.0205(4) 0.000
Zn1 0.0230(6) 0.0180(5) 0.0469(7) 0.000 0.0151(5) 0.000
Zn2 0.0290(6) 0.0358(7) 0.0502(7) 0.000 0.0130(5) 0.000
Zn3 0.0235(4) 0.0203(4) 0.0629(6) -0.0006(4) 0.0180(4) 0.0035(3)
P1 0.0172(11) 0.0198(11) 0.0457(15) 0.000 0.0123(10) 0.000
O1 0.025(3) 0.027(3) 0.050(4) 0.000 0.015(3) 0.000
O2 0.024(2) 0.015(2) 0.047(3) -0.0020(19) 0.017(2) 0.0004(18)
O3 0.020(3) 0.019(3) 0.049(4) 0.000 0.016(3) 0.000
O4 0.024(2) 0.026(2) 0.056(3) 0.000(2) 0.013(2) 0.004(2)
O5 0.019(2) 0.018(2) 0.064(3) 0.002(2) 0.018(2) 0.0031(18)
O6 0.027(3) 0.015(3) 0.040(4) 0.000 0.011(3) 0.000
O7 0.027(4) 0.043(4) 0.041(4) 0.000 0.010(3) 0.000
O8 0.029(3) 0.034(3) 0.052(3) 0.002(2) 0.012(2) 0.001(2)
O9 0.030(3) 0.019(2) 0.069(4) -0.001(2) 0.016(2) -0.006(2)
O10 0.025(3) 0.024(3) 0.063(3) 0.000(2) 0.024(2) 0.003(2)
O11 0.036(3) 0.022(2) 0.053(3) -0.009(2) 0.017(2) 0.001(2)
O12 0.033(3) 0.048(3) 0.057(3) 0.005(3) 0.024(3) -0.003(2)
O13 0.023(2) 0.022(2) 0.053(3) 0.002(2) 0.014(2) -0.0019(19)
O14 0.029(3) 0.023(2) 0.053(3) 0.005(2) 0.019(2) -0.006(2)
O15 0.030(3) 0.024(2) 0.057(3) 0.000(2) 0.020(2) -0.001(2)
O16 0.023(4) 0.025(3) 0.059(5) 0.000 0.015(3) 0.000
O17 0.028(3) 0.033(3) 0.059(3) 0.010(2) 0.016(2) -0.001(2)
O18 0.025(4) 0.036(4) 0.067(5) 0.000 0.009(3) 0.000
O19 0.030(3) 0.028(3) 0.059(3) 0.008(2) 0.013(2) -0.001(2)
O20 0.034(4) 0.044(5) 0.075(6) 0.000 0.036(4) 0.000
O21 0.024(3) 0.029(3) 0.069(4) 0.006(2) 0.016(2) 0.004(2)
O22 0.019(4) 0.046(5) 0.087(6) 0.000 0.023(4) 0.000
O23 0.036(3) 0.039(3) 0.068(4) 0.006(3) 0.006(3) 0.006(3)
O24 0.041(3) 0.037(3) 0.071(4) 0.018(3) 0.015(3) 0.007(3)
N6 0.026(5) 0.058(6) 0.055(6) 0.000 0.016(4) 0.000
N1 0.034(3) 0.027(3) 0.066(4) -0.003(3) 0.021(3) 0.010(3)
N2 0.075(5) 0.024(3) 0.083(5) -0.008(3) 0.044(4) 0.011(4)
C11 0.036(6) 0.044(6) 0.047(7) 0.000 0.011(5) 0.000
C12 0.040(5) 0.047(5) 0.045(5) 0.000 0.010(4) 0.000
C6 0.057(5) 0.027(4) 0.056(5) -0.004(3) 0.024(4) 0.015(4)
N5 0.069(8) 0.081(9) 0.055(7) 0.000 0.031(6) 0.000
C8 0.050(5) 0.030(4) 0.094(7) -0.001(4) 0.038(5) 0.009(4)
C7 0.050(5) 0.049(5) 0.077(6) -0.004(5) 0.035(5) 0.013(4)
C14 0.041(7) 0.060(8) 0.089(11) 0.000 0.037(7) 0.000
C5 0.072(6) 0.026(4) 0.077(6) -0.010(4) 0.035(5) -0.007(4)
C13 0.056(9) 0.105(13) 0.078(10) 0.000 0.052(8) 0.000
N7 0.059(7) 0.034(5) 0.067(7) 0.000 0.006(5) 0.000
C4A 0.074(7) 0.041(5) 0.086(7) 0.002(5) 0.019(6) 0.010(5)
C4B 0.064(7) 0.042(5) 0.110(9) 0.007(6) 0.003(6) 0.004(5)
C3B 0.063(7) 0.065(8) 0.152(13) -0.006(8) 0.023(8) -0.003(6)
C9 0.042(5) 0.052(6) 0.056(6) -0.014(5) 0.016(5) -0.005(5)
C10 0.030(5) 0.047(5) 0.061(5) 0.000 0.015(4) 0.000
N4 0.052(5) 0.060(6) 0.059(6) -0.011(5) 0.016(5) 0.007(5)
N3 0.099(6) 0.102(7) 0.179(9) 0.009(7) 0.044(7) -0.004(6)
C3A 0.112(11) 0.060(7) 0.104(10) -0.006(7) 0.020(8) 0.001(7)
C1 0.144(13) 0.051(7) 0.138(12) 0.016(7) 0.094(11) 0.009(8)
C2B 0.070(8) 0.103(10) 0.103(10) 0.005(8) 0.007(7) 0.014(8)
C3 0.106(8) 0.083(7) 0.126(8) -0.003(6) 0.050(7) -0.035(7)
C4 0.100(8) 0.125(9) 0.161(10) 0.024(8) 0.030(7) 0.003(8)
C2 0.136(9) 0.083(8) 0.129(9) 0.022(7) 0.043(7) -0.013(7)
C1B 0.18(2) 0.126(15) 0.125(15) 0.011(12) 0.005(13) -0.007(14)
C2A 0.164(18) 0.146(16) 0.097(11) -0.006(11) 0.054(12) 0.005(15)
C1A 0.21(2) 0.17(2) 0.138(16) 0.000(14) 0.101(17) -0.013(19)
O1W 0.095(9) 0.177(13) 0.143(11) 0.000 0.056(9) 0.000
O2W 0.230(18) 0.29(2) 0.161(15) 0.000 0.050(14) 0.000
O3W 0.132(14) 0.106(14) 0.248(18) -0.022(13) 0.114(14) -0.036(11)
O4W 0.121(17) 0.147(19) 0.196(19) 0.000 0.117(15) 0.000

loop_
_atom_type_symbol
_atom_type_description
_atom_type_scat_dispersion_real
_atom_type_scat_dispersion_imag
_atom_type_scat_source
C C 0.0033 0.0016 'International Tables Vol C Tables 4.2.6.8 and 6.1.1.4'
H H 0.0000 0.0000 'International Tables Vol C Tables 4.2.6.8 and 6.1.1.4'
N N 0.0061 0.0033 'International Tables Vol C Tables 4.2.6.8 and 6.1.1.4'
O O 0.0106 0.0060 'International Tables Vol C Tables 4.2.6.8 and 6.1.1.4'
P P 0.1023 0.0942 'International Tables Vol C Tables 4.2.6.8 and 6.1.1.4'
Zn Zn 0.2839 1.4301 'International Tables Vol C Tables 4.2.6.8 and 6.1.1.4'
Mo Mo -1.6832 0.6857 'International Tables Vol C Tables 4.2.6.8 and 6.1.1.4'

loop_
_geom_angle_atom_site_label_1
_geom_angle_atom_site_label_2
_geom_angle_atom_site_label_3
_geom_angle
_geom_angle_site_symmetry_1
_geom_angle_site_symmetry_3
O9 Mo1 O19 101.6(2) . .
O9 Mo1 O2 106.0(2) . .
O19 Mo1 O2 151.5(2) . .
O9 Mo1 O5 104.2(2) . .
O19 Mo1 O5 87.7(2) . .
O2 Mo1 O5 92.47(19) . .
O9 Mo1 O14 101.2(2) . .
O19 Mo1 O14 84.9(2) . .
O2 Mo1 O14 82.85(19) . .
O5 Mo1 O14 154.4(2) . .
O9 Mo1 Mo2 99.12(18) . .
O19 Mo1 Mo2 134.60(15) . .
O2 Mo1 Mo2 47.25(13) . .
O5 Mo1 Mo2 48.01(14) . .
O14 Mo1 Mo2 129.65(14) . .
O11 Mo2 O2 105.6(2) . .
O11 Mo2 O5 104.1(2) . .
O2 Mo2 O5 93.0(2) . .
O11 Mo2 O6 99.0(2) . .
O2 Mo2 O6 87.5(2) . .
O5 Mo2 O6 155.9(2) . .
O11 Mo2 O15 100.0(2) . .
O2 Mo2 O15 154.2(2) . .
O5 Mo2 O15 83.66(19) . .
O6 Mo2 O15 85.5(2) . .
O11 Mo2 O3 171.5(2) . .
O2 Mo2 O3 80.4(2) . .
O5 Mo2 O3 81.32(18) . .
O6 Mo2 O3 75.0(2) . .
O15 Mo2 O3 73.8(2) . .
O11 Mo2 Mo1 98.65(18) . .
O2 Mo2 Mo1 47.87(13) . .
O5 Mo2 Mo1 47.91(13) . .
O6 Mo2 Mo1 135.02(18) . .
O15 Mo2 Mo1 131.05(15) . .
O3 Mo2 Mo1 89.80(13) . .
O12 Mo3 O14 104.4(2) . .
O12 Mo3 O17 104.4(2) . .
O14 Mo3 O17 97.5(2) . .
O12 Mo3 O7 102.8(3) . .
O14 Mo3 O7 150.1(2) . .
O17 Mo3 O7 87.5(2) . .
O12 Mo3 O1 101.1(3) . .
O14 Mo3 O1 88.6(2) . .
O17 Mo3 O1 151.3(2) . .
O7 Mo3 O1 74.1(2) . .
O12 Mo3 Mo3 99.09(19) . 6_565
O14 Mo3 Mo3 125.16(15) . 6_565
O17 Mo3 Mo3 123.42(17) . 6_565
O7 Mo3 Mo3 36.83(16) . 6_565
O1 Mo3 Mo3 38.08(16) . 6_565
O20 Mo4 O15 104.8(2) . .
O20 Mo4 O15 104.8(2) . 6_565
O15 Mo4 O15 97.7(3) . 6_565
O20 Mo4 O10 101.9(3) . 6_565
O15 Mo4 O10 150.1(2) . 6_565
O15 Mo4 O10 88.2(2) 6_565 6_565
O20 Mo4 O10 101.9(3) . .
O15 Mo4 O10 88.2(2) . .
O15 Mo4 O10 150.1(2) 6_565 .
O10 Mo4 O10 73.2(3) 6_565 .
O20 Mo4 Mo7 98.4(3) . .
O15 Mo4 Mo7 124.24(16) . .
O15 Mo4 Mo7 124.24(16) 6_565 .
O10 Mo4 Mo7 37.09(14) 6_565 .
O10 Mo4 Mo7 37.09(14) . .
O24 Mo5 O19 102.5(3) . .
O24 Mo5 O8 104.9(3) . .
O19 Mo5 O8 151.7(2) . .
O24 Mo5 O4 105.4(2) . .
O19 Mo5 O4 86.8(2) . .
O8 Mo5 O4 92.8(2) . .
O24 Mo5 O17 99.8(2) . .
O19 Mo5 O17 85.3(2) . .
O8 Mo5 O17 83.0(2) . .
O4 Mo5 O17 154.6(2) . .
O24 Mo5 Mo6 99.6(2) . .
O19 Mo5 Mo6 133.41(15) . .
O8 Mo5 Mo6 47.74(15) . .
O4 Mo5 Mo6 47.72(15) . .
O17 Mo5 Mo6 130.24(15) . .
O23 Mo6 O4 105.8(2) . .
O23 Mo6 O8 106.6(3) . .
O4 Mo6 O8 93.9(2) . .
O23 Mo6 O21 101.8(3) . .
O4 Mo6 O21 83.6(2) . .
O8 Mo6 O21 151.1(2) . .
O23 Mo6 O18 98.0(3) . .
O4 Mo6 O18 154.9(2) . .
O8 Mo6 O18 86.8(3) . .
O21 Mo6 O18 83.8(3) . .
O23 Mo6 Mo5 101.2(2) . .
O4 Mo6 Mo5 48.31(14) . .
O8 Mo6 Mo5 48.26(15) . .
O21 Mo6 Mo5 130.76(16) . .
O18 Mo6 Mo5 134.5(2) . .
O22 Mo7 O21 104.2(2) . .
O22 Mo7 O21 104.2(2) . 6_565
O21 Mo7 O21 98.7(3) . 6_565
O22 Mo7 O10 101.7(3) . 6_565
O21 Mo7 O10 150.6(2) . 6_565
O21 Mo7 O10 88.0(2) 6_565 6_565
O22 Mo7 O10 101.7(3) . .
O21 Mo7 O10 88.0(2) . .
O21 Mo7 O10 150.6(2) 6_565 .
O10 Mo7 O10 73.3(3) 6_565 .
O22 Mo7 Mo4 98.1(3) . .
O21 Mo7 Mo4 124.21(17) . .
O21 Mo7 Mo4 124.21(17) 6_565 .
O10 Mo7 Mo4 37.16(14) 6_565 .
O10 Mo7 Mo4 37.16(14) . .
O1 Zn1 O6 121.2(3) 5_565 .
O1 Zn1 O2 109.39(18) 5_565 2
O6 Zn1 O2 107.41(18) . 2
O1 Zn1 O2 109.39(18) 5_565 5_565
O6 Zn1 O2 107.41(18) . 5_565
O2 Zn1 O2 99.9(3) 2 5_565
O8 Zn2 O8 100.3(3) 6_565 .
O8 Zn2 O7 112.2(2) 6_565 .
O8 Zn2 O7 112.2(2) . .
O8 Zn2 N6 113.3(2) 6_565 .
O8 Zn2 N6 113.3(2) . .
O7 Zn2 N6 105.7(3) . .
O5 Zn3 O4 100.7(2) . .
O5 Zn3 O10 109.2(2) . .
O4 Zn3 O10 112.6(2) . .
O5 Zn3 N1 118.1(2) . .
O4 Zn3 N1 115.2(2) . .
O10 Zn3 N1 101.4(2) . .
O13 P1 O13 111.0(4) 6_565 .
O13 P1 O3 109.0(2) 6_565 .
O13 P1 O3 109.0(2) . .
O13 P1 O16 108.6(2) 6_565 .
O13 P1 O16 108.6(2) . .
O3 P1 O16 110.6(4) . .
Zn1 O1 Mo3 123.52(19) 5_565 6_565
Zn1 O1 Mo3 123.52(19) 5_565 .
Mo3 O1 Mo3 103.8(3) 6_565 .
Mo2 O2 Mo1 84.88(17) . .
Mo2 O2 Zn1 136.8(2) . 5_565
Mo1 O2 Zn1 131.6(2) . 5_565
P1 O3 Mo2 126.11(19) . .
P1 O3 Mo2 126.11(19) . 6_565
Mo2 O3 Mo2 89.5(2) . 6_565
Zn3 O4 Mo6 127.8(3) . .
Zn3 O4 Mo5 136.4(3) . .
Mo6 O4 Mo5 84.0(2) . .
Zn3 O5 Mo1 136.7(3) . .
Zn3 O5 Mo2 130.0(2) . .
Mo1 O5 Mo2 84.08(18) . .
Zn1 O6 Mo2 116.08(18) . .
Zn1 O6 Mo2 116.08(18) . 6_565
Mo2 O6 Mo2 120.5(3) . 6_565
Zn2 O7 Mo3 123.45(19) . 6_565
Zn2 O7 Mo3 123.45(19) . .
Mo3 O7 Mo3 106.3(3) 6_565 .
Zn2 O8 Mo6 138.8(3) . .
Zn2 O8 Mo5 128.3(3) . .
Mo6 O8 Mo5 84.0(2) . .
Zn3 O10 Mo7 122.8(3) . .
Zn3 O10 Mo4 125.2(3) . .
Mo7 O10 Mo4 105.7(2) . .
Mo3 O14 Mo1 126.5(3) . .
Mo4 O15 Mo2 125.9(3) . .
Mo3 O17 Mo5 127.1(3) . .
Mo6 O18 Mo6 123.1(4) 6_565 .
Mo5 O19 Mo1 127.2(3) . .
Mo7 O21 Mo6 127.7(3) . .
C11 N6 C14 106.7(11) . .
C11 N6 Zn2 130.1(8) . .
C14 N6 Zn2 123.2(9) . .
C6 N1 C8 106.8(7) . .
C6 N1 Zn3 133.6(6) . .
C8 N1 Zn3 119.3(5) . .
C7 N2 C6 108.7(7) . .
C7 N2 H2B 125.6 . .
C6 N2 H2B 125.6 . .
N5 C11 N6 107.9(11) . .
N5 C11 C12 126.5(11) . .
N6 C11 C12 125.5(10) . .
C9A C12 C9A 99(2) 6_565 .
C9A C12 C9 118.0(15) 6_565 6_565
C9A C12 C9 44.2(11) . 6_565
C9A C12 C9 44.2(10) 6_565 .
C9A C12 C9 118.0(15) . .
C9 C12 C9 102.7(16) 6_565 .
C9A C12 C11 120.0(12) 6_565 .
C9A C12 C11 120.0(12) . .
C9 C12 C11 121.8(8) 6_565 .
C9 C12 C11 121.8(8) . .
N1 C6 N2 108.5(8) . .
N1 C6 C5 127.3(7) . .
N2 C6 C5 124.1(7) . .
C11 N5 C13 111.0(11) . .
C11 N5 H5A 124.5 . .
C13 N5 H5A 124.5 . .
C7 C8 N1 108.6(8) . .
C7 C8 H8A 125.7 . .
N1 C8 H8A 125.7 . .
C8 C7 N2 107.4(8) . .
C8 C7 H7A 126.3 . .
N2 C7 H7A 126.3 . .
C13 C14 N6 109.1(13) . .
C13 C14 H14A 125.4 . .
N6 C14 H14A 125.4 . .
N3 C5 C1 120.0(11) . .
N3 C5 C6 121.3(9) . .
C1 C5 C6 118.7(9) . .
C14 C13 N5 105.2(11) . .
C14 C13 H13A 127.4 . .
N5 C13 H13A 127.4 . .
C4B N7 C4B 106.1(10) . 2_554
C4B N7 C4A 111.0(6) . .
C4B N7 C4A 111.5(6) 2_554 .
C4B N7 C4A 111.5(6) . 2_554
C4B N7 C4A 111.0(6) 2_554 2_554
C4A N7 C4A 105.7(10) . 2_554
C3A C4A N7 115.7(9) . .
C3A C4A H4AA 108.3 . .
N7 C4A H4AA 108.3 . .
C3A C4A H4AB 108.3 . .
N7 C4A H4AB 108.3 . .
H4AA C4A H4AB 107.4 . .
N7 C4B C3B 116.0(8) . .
N7 C4B H4BA 108.3 . .
C3B C4B H4BA 108.3 . .
N7 C4B H4BB 108.3 . .
C3B C4B H4BB 108.3 . .
H4BA C4B H4BB 107.4 . .
C2B C3B C4B 113.5(11) . .
C2B C3B H3BA 108.9 . .
C4B C3B H3BA 108.9 . .
C2B C3B H3BB 108.9 . .
C4B C3B H3BB 108.9 . .
H3BA C3B H3BB 107.7 . .
C9A C9 C12 64.4(14) 6_565 .
C9A C9 N4 95.1(18) 6_565 .
C12 C9 N4 122.9(13) . .
C9A C9 C15 62.1(17) 6_565 6_565
C12 C9 C15 103.9(13) . 6_565
N4 C9 C15 33.0(9) . 6_565
C9A C9 H9A 105.6 6_565 .
C12 C9 H9A 118.8 . .
N4 C9 H9A 118.0 . .
C15 C9 H9A 124.7 6_565 .
C9 C9A C12 71.4(14) 6_565 .
C9 C9A C15 81.5(19) 6_565 .
C12 C9A C15 118(2) . .
C9 C9A N4 50.6(12) 6_565 6_565
C12 C9A N4 102.0(15) . 6_565
C15 C9A N4 31.0(10) . 6_565
C9 C9A C9A 94.5(16) 6_565 6_565
C12 C9A C9A 40.6(11) . 6_565
C15 C9A C9A 90.5(13) . 6_565
N4 C9A C9A 93.1(8) 6_565 6_565
C9 C9A H9AA 118.5 6_565 .
C12 C9A H9AA 118.4 . .
C15 C9A H9AA 123.4 . .
N4 C9A H9AA 132.3 6_565 .
C9A C9A H9AA 134.0 6_565 .
C15 C10 C15 103(2) . 6_565
C15 C10 N4 118.4(14) . .
C15 C10 N4 40.2(10) 6_565 .
C15 C10 N4 40.2(10) . 6_565
C15 C10 N4 118.4(14) 6_565 6_565
N4 C10 N4 104.7(15) . 6_565
C15 C10 H10A 117.3 . .
C15 C10 H10A 135.4 6_565 .
N4 C10 H10A 120.9 . .
N4 C10 H10A 104.9 6_565 .
C15 C10 H10A 135.4(12) . 6_565
C15 C10 H10A 117.3(12) 6_565 6_565
N4 C10 H10A 104.9(7) . 6_565
N4 C10 H10A 120.9(7) 6_565 6_565
H10A C10 H10A 18.6 . 6_565
N4 C15 C10 75.3(16) 6_565 .
N4 C15 C9A 92(2) 6_565 .
C10 C15 C9A 122(2) . .
N4 C15 C9 55.2(15) 6_565 6_565
C10 C15 C9 106.2(17) . 6_565
C9A C15 C9 36.4(10) . 6_565
N4 C15 C15 95.2(18) 6_565 6_565
C10 C15 C15 38.4(12) . 6_565
C9A C15 C15 89.5(13) . 6_565
C9 C15 C15 92.2(10) 6_565 6_565
N4 C15 H15A 124.5 6_565 .
C10 C15 H15A 119.8 . .
C9A C15 H15A 114.1 . .
C9 C15 H15A 132.5 6_565 .
C15 C15 H15A 131.0 6_565 .
C15 N4 C10 64.5(16) 6_565 .
C15 N4 C9 92(2) 6_565 .
C10 N4 C9 119.7(12) . .
C15 N4 C9A 57.5(18) 6_565 6_565
C10 N4 C9A 100.4(11) . 6_565
C9 N4 C9A 34.3(9) . 6_565
C5 N3 C4 119.3(13) . .
C4A C3A C2A 109.8(11) . .
C4A C3A H3AA 109.7 . .
C2A C3A H3AA 109.7 . .
C4A C3A H3AB 109.7 . .
C2A C3A H3AB 109.7 . .
H3AA C3A H3AB 108.2 . .
C2 C1 C5 118.6(13) . .
C2 C1 H1A 120.7 . .
C5 C1 H1A 120.7 . .
C1B C2B C3B 109.4(14) . .
C1B C2B H2BA 109.8 . .
C3B C2B H2BA 109.8 . .
C1B C2B H2BB 109.8 . .
C3B C2B H2BB 109.8 . .
H2BA C2B H2BB 108.2 . .
C4 C3 C2 120.7(16) . .
C4 C3 H3A 119.7 . .
C2 C3 H3A 119.7 . .
C3 C4 N3 120.9(18) . .
C3 C4 H4A 119.6 . .
N3 C4 H4A 119.6 . .
C1 C2 C3 119.7(14) . .
C1 C2 H2A 120.1 . .
C3 C2 H2A 120.1 . .
C2B C1B H1BA 109.5 . .
C2B C1B H1BB 109.5 . .
H1BA C1B H1BB 109.5 . .
C2B C1B H1BC 109.5 . .
H1BA C1B H1BC 109.5 . .
H1BB C1B H1BC 109.5 . .
C1A C2A C3A 114.5(17) . .
C1A C2A H2AA 108.6 . .
C3A C2A H2AA 108.6 . .
C1A C2A H2AB 108.6 . .
C3A C2A H2AB 108.6 . .
H2AA C2A H2AB 107.6 . .
C2A C1A H1AA 109.5 . .
C2A C1A H1AB 109.5 . .
H1AA C1A H1AB 109.5 . .
C2A C1A H1AC 109.5 . .
H1AA C1A H1AC 109.5 . .
H1AB C1A H1AC 109.5 . .
H1WA O1W H1WB 95.5 . .
H1WA O1W H1WB 72.8 . 6_565
H1WB O1W H1WB 54.1 . 6_565
H2WA O2W H2WB 111.3 . .
H2WA O2W H2WA 127.3 . 6_565
H2WB O2W H2WA 111.3 . 6_565
H3WA O3W H3WB 104.9 . .
H4WA O4W H4WB 111.1 . .
H4WA O4W H4WB 111.1 . 6
H4WB O4W H4WB 76.3 . 6

loop_
_geom_bond_atom_site_label_1
_geom_bond_atom_site_label_2
_geom_bond_distance
_geom_bond_site_symmetry_2
Mo1 O9 1.678(5) .
Mo1 O19 1.948(5) .
Mo1 O2 1.963(5) .
Mo1 O5 1.967(5) .
Mo1 O14 2.027(5) .
Mo1 Mo2 2.6367(9) .
Mo2 O11 1.682(5) .
Mo2 O2 1.944(4) .
Mo2 O5 1.970(5) .
Mo2 O6 2.020(3) .
Mo2 O15 2.029(5) .
Mo2 O3 2.490(5) .
Mo3 O12 1.683(5) .
Mo3 O14 1.808(5) .
Mo3 O17 1.817(5) .
Mo3 O7 2.003(4) .
Mo3 O1 2.037(4) .
Mo3 Mo3 3.2065(13) 6_565
Mo4 O20 1.692(7) .
Mo4 O15 1.808(5) .
Mo4 O15 1.808(5) 6_565
Mo4 O10 2.000(5) 6_565
Mo4 O10 2.000(5) .
Mo4 Mo7 3.1867(15) .
Mo5 O24 1.676(5) .
Mo5 O19 1.933(5) .
Mo5 O8 1.978(5) .
Mo5 O4 1.979(5) .
Mo5 O17 2.033(5) .
Mo5 Mo6 2.6360(10) .
Mo6 O23 1.668(6) .
Mo6 O4 1.961(5) .
Mo6 O8 1.962(5) .
Mo6 O21 2.009(5) .
Mo6 O18 2.055(4) .
Mo7 O22 1.688(7) .
Mo7 O21 1.821(5) .
Mo7 O21 1.821(5) 6_565
Mo7 O10 1.997(5) 6_565
Mo7 O10 1.997(5) .
Zn1 O1 1.953(7) 5_565
Zn1 O6 1.960(7) .
Zn1 O2 1.971(4) 2
Zn1 O2 1.971(4) 5_565
Zn2 O8 1.953(5) 6_565
Zn2 O8 1.953(5) .
Zn2 O7 1.955(7) .
Zn2 N6 1.980(10) .
Zn3 O5 1.945(5) .
Zn3 O4 1.948(5) .
Zn3 O10 1.969(5) .
Zn3 N1 1.989(6) .
P1 O13 1.541(5) 6_565
P1 O13 1.541(5) .
P1 O3 1.557(7) .
P1 O16 1.561(7) .
N6 C11 1.319(15) .
N6 C14 1.394(15) .
N1 C6 1.331(10) .
N1 C8 1.363(11) .
N2 C7 1.336(12) .
N2 C6 1.338(11) .
N2 H2B 0.8600 .
C11 N5 1.309(15) .
C11 C12 1.460(16) .
C12 C9A 1.29(2) 6_565
C12 C9A 1.29(2) .
C12 C9 1.359(9) 6_565
C12 C9 1.359(9) .
C6 C5 1.476(12) .
N5 C13 1.364(19) .
N5 H5A 0.8600 .
C8 C7 1.334(11) .
C8 H8A 0.9300 .
C7 H7A 0.9300 .
C14 C13 1.31(2) .
C14 H14A 0.9300 .
C5 N3 1.284(15) .
C5 C1 1.381(9) .
C13 H13A 0.9300 .
N7 C4B 1.513(11) .
N7 C4B 1.513(11) 2_554
N7 C4A 1.530(12) .
N7 C4A 1.530(12) 2_554
C4A C3A 1.516(16) .
C4A H4AA 0.9700 .
C4A H4AB 0.9700 .
C4B C3B 1.540(15) .
C4B H4BA 0.9700 .
C4B H4BB 0.9700 .
C3B C2B 1.497(17) .
C3B H3BA 0.9700 .
C3B H3BB 0.9700 .
C9 C9A 1.00(2) 6_565
C9 N4 1.369(9) .
C9 C15 1.67(3) 6_565
C9 H9A 0.9600 .
C9A C15 1.49(3) .
C9A N4 1.77(3) 6_565
C9A C9A 1.97(4) 6_565
C9A H9AA 0.9599 .
C10 C15 1.27(2) .
C10 C15 1.27(2) 6_565
C10 N4 1.362(5) .
C10 N4 1.362(5) 6_565
C10 H10A 0.9600 .
C10 H10A 0.9600 6_565
C15 N4 0.91(2) 6_565
C15 C15 1.99(5) 6_565
C15 H15A 0.9600 .
N3 C4 1.52(2) .
C3A C2A 1.52(2) .
C3A H3AA 0.9700 .
C3A H3AB 0.9700 .
C1 C2 1.365(9) .
C1 H1A 0.9300 .
C2B C1B 1.41(2) .
C2B H2BA 0.9700 .
C2B H2BB 0.9700 .
C3 C4 1.15(2) .
C3 C2 1.44(2) .
C3 H3A 0.9300 .
C4 H4A 0.9300 .
C2 H2A 0.9300 .
C1B H1BA 0.9600 .
C1B H1BB 0.9600 .
C1B H1BC 0.9600 .
C2A C1A 1.44(2) .
C2A H2AA 0.9700 .
C2A H2AB 0.9700 .
C1A H1AA 0.9600 .
C1A H1AB 0.9600 .
C1A H1AC 0.9600 .
O1W H1WA 0.9101 .
O1W H1WB 0.9090 .
O1W H1WB 0.9089 6_565
O2W H2WA 0.8524 .
O2W H2WB 0.8473 .
O2W H2WA 0.8524 6_565
O3W H3WA 0.8717 .
O3W H3WB 0.8730 .
O4W H4WA 0.8458 .
O4W H4WB 0.8544 .
O4W H4WB 0.8544 6
